data_7051372
loop_
_publ_author_name
'Visseaux, Marc'
'Barbier-Baudry, Denise'
'Blacque, Olivier'
'Hafid, Abderrafia'
'Richard, Philippe'
'Weber, Frank'

_publ_section_title
;
 New base-free metallocenes of samarium and neodymium, an approach
 of the stereoelectronic control in organolanthanide chemistry
;
_journal_issue 12
_journal_name_full 'New Journal of Chemistry'
_journal_page_first 939
_journal_page_last 942
_journal_paper_doi 10.1039/B006834I
_journal_volume 24
_journal_year 2000
_chemical_formula_moiety 'C34 H58 Sm'
_chemical_formula_sum 'C34 H58 Sm'
_chemical_formula_weight 617.15
_space_group_IT_number 15
_symmetry_cell_setting monoclinic
_symmetry_space_group_name_Hall '-C 2yc'
_symmetry_space_group_name_H-M 'C 1 2/c 1'
_cell_angle_alpha 90.00
_cell_angle_beta 111.932(4)
_cell_angle_gamma 90.00
_cell_formula_units_Z 8
_cell_length_a 33.672(2)
_cell_length_b 12.3080(11)
_cell_length_c 16.5000(13)
_cell_measurement_temperature 110(2)
_cell_volume 6343.3(9)
_diffrn_ambient_temperature 110(2)
_exptl_crystal_density_diffrn 1.292
_cod_original_sg_symbol_H-M 'C 2/c'
_cod_database_code 7051372

loop_
_symmetry_equiv_pos_as_xyz
'x, y, z'
'-x, y, -z+1/2'
'x+1/2, y+1/2, z'
'-x+1/2, y+1/2, -z+1/2'
'-x, -y, -z'
'x, -y, z-1/2'
'-x+1/2, -y+1/2, -z'
'x+1/2, -y+1/2, z-1/2'

loop_
_atom_site_label
_atom_site_type_symbol
_atom_site_fract_x
_atom_site_fract_y
_atom_site_fract_z
_atom_site_U_iso_or_equiv
_atom_site_adp_type
_atom_site_occupancy
_atom_site_calc_flag
_atom_site_refinement_flags
_atom_site_disorder_assembly
_atom_site_disorder_group
Sm Sm 0.131201(7) 0.246393(16) 0.196175(12) 0.01748(8) Uani 1 d . . .
C1 C 0.07814(13) 0.1601(3) 0.2734(2) 0.0153(9) Uani 1 d . . .
H1 H 0.0529 0.1985 0.2622 0.020 Uiso 1 calc R . .
C2 C 0.08356(12) 0.0745(3) 0.2216(2) 0.0125(9) Uani 1 d . . .
C3 C 0.12678(13) 0.0392(3) 0.2610(2) 0.0124(9) Uani 1 d . . .
C4 C 0.14734(13) 0.1035(3) 0.3371(2) 0.0132(9) Uani 1 d . . .
C5 C 0.11674(12) 0.1787(3) 0.3447(2) 0.0123(9) Uani 1 d . . .
C6 C 0.07812(13) 0.3683(3) 0.0554(2) 0.0151(9) Uani 1 d . . .
H6 H 0.0498 0.3450 0.0311 0.020 Uiso 1 calc R . .
C7 C 0.11108(13) 0.3323(3) 0.0293(2) 0.0154(9) Uani 1 d . . .
C8 C 0.14929(13) 0.3867(3) 0.0832(2) 0.0133(9) Uani 1 d . . .
C9 C 0.13818(13) 0.4570(3) 0.1410(2) 0.0138(9) Uani 1 d . . .
C10 C 0.09395(13) 0.4449(3) 0.1238(2) 0.0144(9) Uani 1 d . . .
C11 C 0.04908(13) 0.0238(3) 0.1431(2) 0.0176(9) Uani 1 d . . .
H11 H 0.0613 0.0105 0.0987 0.023 Uiso 1 calc R . .
C12 C 0.01053(13) 0.0978(3) 0.1032(2) 0.0259(11) Uani 1 d . . .
H12A H -0.0104 0.0623 0.0538 0.034 Uiso 1 calc R . .
H12B H 0.0194 0.1643 0.0845 0.034 Uiso 1 calc R . .
H12C H -0.0017 0.1135 0.1459 0.034 Uiso 1 calc R . .
C13 C 0.03475(14) -0.0857(3) 0.1668(3) 0.0270(11) Uani 1 d . . .
H13A H 0.0129 -0.1162 0.1161 0.035 Uiso 1 calc R . .
H13B H 0.0236 -0.0752 0.2119 0.035 Uiso 1 calc R . .
H13C H 0.0588 -0.1342 0.1873 0.035 Uiso 1 calc R . .
C14 C 0.14556(13) -0.0555(3) 0.2285(2) 0.0164(9) Uani 1 d . . .
H14 H 0.1227 -0.0820 0.1755 0.021 Uiso 1 calc R . .
C15 C 0.18320(13) -0.0263(3) 0.2019(2) 0.0226(10) Uani 1 d . . .
H15A H 0.1931 -0.0905 0.1823 0.029 Uiso 1 calc R . .
H15B H 0.2060 0.0037 0.2512 0.029 Uiso 1 calc R . .
H15C H 0.1741 0.0262 0.1556 0.029 Uiso 1 calc R . .
C16 C 0.15729(14) -0.1509(3) 0.2933(3) 0.0254(11) Uani 1 d . . .
H16A H 0.1691 -0.2090 0.2705 0.033 Uiso 1 calc R . .
H16B H 0.1321 -0.1760 0.3016 0.033 Uiso 1 calc R . .
H16C H 0.1780 -0.1273 0.3483 0.033 Uiso 1 calc R . .
C17 C 0.19400(13) 0.0945(3) 0.3973(2) 0.0162(9) Uani 1 d . . .
H17 H 0.2059 0.0327 0.3764 0.021 Uiso 1 calc R . .
C18 C 0.20101(14) 0.0701(3) 0.4929(2) 0.0242(10) Uani 1 d . . .
H18A H 0.2312 0.0657 0.5268 0.032 Uiso 1 calc R . .
H18B H 0.1876 0.0023 0.4963 0.032 Uiso 1 calc R . .
H18C H 0.1886 0.1272 0.5155 0.032 Uiso 1 calc R . .
C19 C 0.22000(13) 0.1955(3) 0.3912(2) 0.0224(10) Uani 1 d . . .
H19A H 0.2493 0.1869 0.4301 0.029 Uiso 1 calc R . .
H19B H 0.2082 0.2591 0.4073 0.029 Uiso 1 calc R . .
H19C H 0.2187 0.2032 0.3324 0.029 Uiso 1 calc R . .
C20 C 0.12180(13) 0.2558(3) 0.4205(2) 0.0167(9) Uani 1 d . . .
H20 H 0.1525 0.2677 0.4528 0.022 Uiso 1 calc R . .
C21 C 0.10316(14) 0.2026(4) 0.4823(3) 0.0300(11) Uani 1 d . . .
H21A H 0.1165 0.1333 0.5009 0.039 Uiso 1 calc R . .
H21B H 0.0729 0.1927 0.4524 0.039 Uiso 1 calc R . .
H21C H 0.1084 0.2484 0.5323 0.039 Uiso 1 calc R . .
C22 C 0.10077(15) 0.3661(3) 0.3907(3) 0.0285(11) Uani 1 d . . .
H22A H 0.1050 0.4110 0.4408 0.037 Uiso 1 calc R . .
H22B H 0.0707 0.3563 0.3587 0.037 Uiso 1 calc R . .
H22C H 0.1134 0.4004 0.3539 0.037 Uiso 1 calc R . .
C23 C 0.10422(14) 0.2549(3) -0.0456(2) 0.0169(9) Uani 1 d . . .
H23 H 0.1312 0.2503 -0.0552 0.022 Uiso 1 calc R . .
C24 C 0.09250(14) 0.1400(3) -0.0272(3) 0.0274(11) Uani 1 d . . .
H24A H 0.0886 0.0945 -0.0768 0.036 Uiso 1 calc R . .
H24B H 0.0664 0.1422 -0.0164 0.036 Uiso 1 calc R . .
H24C H 0.1151 0.1112 0.0231 0.036 Uiso 1 calc R . .
C25 C 0.07001(15) 0.2989(4) -0.1298(2) 0.0312(12) Uani 1 d . . .
H25A H 0.0661 0.2487 -0.1767 0.041 Uiso 1 calc R . .
H25B H 0.0791 0.3679 -0.1440 0.041 Uiso 1 calc R . .
H25C H 0.0435 0.3076 -0.1215 0.041 Uiso 1 calc R . .
C26 C 0.19355(13) 0.3709(3) 0.0811(2) 0.0170(9) Uani 1 d . . .
H26 H 0.2132 0.4146 0.1291 0.022 Uiso 1 calc R . .
C27 C 0.19708(13) 0.4144(3) -0.0034(2) 0.0248(10) Uani 1 d . . .
H27A H 0.2256 0.4028 -0.0015 0.032 Uiso 1 calc R . .
H27B H 0.1908 0.4908 -0.0086 0.032 Uiso 1 calc R . .
H27C H 0.1770 0.3768 -0.0527 0.032 Uiso 1 calc R . .
C28 C 0.20959(15) 0.2531(3) 0.0986(3) 0.0265(11) Uani 1 d . . .
H28A H 0.2376 0.2482 0.0965 0.034 Uiso 1 calc R . .
H28B H 0.1903 0.2063 0.0549 0.034 Uiso 1 calc R . .
H28C H 0.2108 0.2311 0.1553 0.034 Uiso 1 calc R . .
C29 C 0.16781(13) 0.5330(3) 0.2097(2) 0.0192(10) Uani 1 d . . .
H29 H 0.1495 0.5752 0.2323 0.025 Uiso 1 calc R . .
C30 C 0.19080(13) 0.6161(3) 0.1725(3) 0.0238(10) Uani 1 d . . .
H30A H 0.2089 0.6615 0.2189 0.031 Uiso 1 calc R . .
H30B H 0.1699 0.6602 0.1293 0.031 Uiso 1 calc R . .
H30C H 0.2079 0.5784 0.1461 0.031 Uiso 1 calc R . .
C31 C 0.20012(14) 0.4731(3) 0.2883(2) 0.0253(10) Uani 1 d . . .
H31A H 0.2178 0.5251 0.3293 0.033 Uiso 1 calc R . .
H31B H 0.2177 0.4267 0.2688 0.033 Uiso 1 calc R . .
H31C H 0.1850 0.4300 0.3160 0.033 Uiso 1 calc R . .
C32 C 0.06714(13) 0.5096(3) 0.1633(2) 0.0169(9) Uani 1 d . . .
H32 H 0.0838 0.5166 0.2260 0.022 Uiso 1 calc R . .
C33 C 0.02502(13) 0.4534(4) 0.1526(3) 0.0244(10) Uani 1 d . . .
H33A H 0.0094 0.4974 0.1785 0.032 Uiso 1 calc R . .
H33B H 0.0309 0.3839 0.1811 0.032 Uiso 1 calc R . .
H33C H 0.0083 0.4435 0.0916 0.032 Uiso 1 calc R . .
C34 C 0.05825(14) 0.6244(3) 0.1250(3) 0.0260(11) Uani 1 d . . .
H34A H 0.0413 0.6633 0.1510 0.034 Uiso 1 calc R . .
H34B H 0.0430 0.6201 0.0629 0.034 Uiso 1 calc R . .
H34C H 0.0849 0.6618 0.1370 0.034 Uiso 1 calc R . .

loop_
_atom_site_aniso_label
_atom_site_aniso_U_11
_atom_site_aniso_U_22
_atom_site_aniso_U_33
_atom_site_aniso_U_23
_atom_site_aniso_U_13
_atom_site_aniso_U_12
Sm 0.01610(13) 0.01938(16) 0.01705(13) 0.00291(9) 0.00628(10) 0.00011(11)
C1 0.011(2) 0.022(2) 0.0116(19) 0.0036(17) 0.0038(17) 0.001(2)
C2 0.010(2) 0.017(2) 0.0091(18) -0.0021(17) 0.0020(17) -0.0020(19)
C3 0.014(2) 0.014(2) 0.0097(18) 0.0017(17) 0.0047(17) 0.000(2)
C4 0.011(2) 0.016(2) 0.0106(18) 0.0009(17) 0.0010(17) -0.001(2)
C5 0.013(2) 0.013(2) 0.0118(18) 0.0004(17) 0.0052(18) 0.000(2)
C6 0.009(2) 0.023(2) 0.0115(18) 0.0004(18) 0.0013(17) -0.003(2)
C7 0.015(2) 0.020(2) 0.0128(18) 0.0008(18) 0.0063(18) 0.003(2)
C8 0.011(2) 0.019(2) 0.0105(18) 0.0025(17) 0.0046(17) -0.001(2)
C9 0.012(2) 0.014(2) 0.0148(19) 0.0021(17) 0.0050(18) 0.002(2)
C10 0.017(2) 0.017(2) 0.0083(18) 0.0010(17) 0.0034(18) 0.002(2)
C11 0.012(2) 0.026(3) 0.0134(19) -0.0027(19) 0.0036(18) 0.000(2)
C12 0.019(3) 0.033(3) 0.020(2) -0.010(2) 0.000(2) -0.007(2)
C13 0.027(3) 0.028(3) 0.023(2) -0.002(2) 0.006(2) -0.010(2)
C14 0.015(2) 0.021(2) 0.0122(19) -0.0018(18) 0.0038(18) -0.001(2)
C15 0.021(3) 0.029(3) 0.018(2) -0.0045(19) 0.007(2) 0.004(2)
C16 0.029(3) 0.017(2) 0.030(2) 0.000(2) 0.011(2) 0.003(2)
C17 0.015(2) 0.016(2) 0.0133(18) -0.0030(18) 0.0003(18) 0.002(2)
C18 0.023(3) 0.032(3) 0.015(2) 0.0019(19) 0.0036(19) 0.004(2)
C19 0.014(2) 0.034(3) 0.017(2) -0.003(2) 0.0034(19) 0.002(2)
C20 0.011(2) 0.021(2) 0.0158(19) -0.0055(17) 0.0016(18) -0.002(2)
C21 0.032(3) 0.040(3) 0.022(2) -0.011(2) 0.014(2) -0.008(3)
C22 0.031(3) 0.027(3) 0.023(2) -0.008(2) 0.004(2) 0.007(3)
C23 0.014(2) 0.022(3) 0.0127(19) -0.0071(18) 0.0027(17) -0.001(2)
C24 0.030(3) 0.026(3) 0.024(2) -0.006(2) 0.008(2) -0.008(2)
C25 0.046(3) 0.027(3) 0.016(2) -0.002(2) 0.008(2) 0.005(3)
C26 0.014(2) 0.023(2) 0.0157(19) -0.0009(18) 0.0071(18) -0.004(2)
C27 0.021(3) 0.034(3) 0.022(2) -0.003(2) 0.011(2) -0.006(2)
C28 0.021(3) 0.029(3) 0.031(2) -0.003(2) 0.012(2) 0.003(2)
C29 0.018(2) 0.023(2) 0.015(2) -0.0035(19) 0.0045(19) -0.002(2)
C30 0.021(3) 0.023(2) 0.025(2) -0.003(2) 0.006(2) -0.006(2)
C31 0.027(3) 0.031(3) 0.016(2) -0.002(2) 0.006(2) -0.004(2)
C32 0.015(2) 0.020(2) 0.016(2) -0.0007(18) 0.0051(19) 0.000(2)
C33 0.021(3) 0.031(3) 0.027(2) 0.000(2) 0.014(2) 0.004(2)
C34 0.029(3) 0.023(3) 0.027(2) 0.001(2) 0.011(2) 0.002(2)

loop_
_geom_bond_atom_site_label_1
_geom_bond_atom_site_label_2
_geom_bond_distance
_geom_bond_site_symmetry_2
_geom_bond_publ_flag
Sm C1 2.765(4) . ?
Sm C8 2.770(4) . ?
Sm C2 2.779(4) . ?
Sm C6 2.782(4) . ?
Sm C9 2.786(4) . ?
Sm C7 2.786(4) . ?
Sm C3 2.791(4) . ?
Sm C5 2.799(3) . ?
Sm C4 2.802(3) . ?
Sm C10 2.802(4) . ?
C1 C5 1.408(5) . ?
C1 C2 1.411(5) . ?
C1 H1 0.9300 . ?
C2 C3 1.422(5) . ?
C2 C11 1.514(5) . ?
C3 C4 1.426(5) . ?
C3 C14 1.516(5) . ?
C4 C5 1.425(5) . ?
C4 C17 1.517(5) . ?
C5 C20 1.528(5) . ?
C6 C7 1.403(5) . ?
C6 C10 1.414(5) . ?
C6 H6 0.9300 . ?
C7 C8 1.428(5) . ?
C7 C23 1.509(5) . ?
C8 C9 1.438(5) . ?
C8 C26 1.516(5) . ?
C9 C10 1.416(5) . ?
C9 C29 1.519(5) . ?
C10 C32 1.520(5) . ?
C11 C12 1.520(6) . ?
C11 C13 1.530(5) . ?
C11 H11 0.9800 . ?
C12 H12A 0.9600 . ?
C12 H12B 0.9600 . ?
C12 H12C 0.9600 . ?
C13 H13A 0.9600 . ?
C13 H13B 0.9600 . ?
C13 H13C 0.9600 . ?
C14 C15 1.531(5) . ?
C14 C16 1.537(5) . ?
C14 H14 0.9800 . ?
C15 H15A 0.9600 . ?
C15 H15B 0.9600 . ?
C15 H15C 0.9600 . ?
C16 H16A 0.9600 . ?
C16 H16B 0.9600 . ?
C16 H16C 0.9600 . ?
C17 C18 1.534(5) . ?
C17 C19 1.545(5) . ?
C17 H17 0.9800 . ?
C18 H18A 0.9600 . ?
C18 H18B 0.9600 . ?
C18 H18C 0.9600 . ?
C19 H19A 0.9600 . ?
C19 H19B 0.9600 . ?
C19 H19C 0.9600 . ?
C20 C22 1.525(5) . ?
C20 C21 1.530(5) . ?
C20 H20 0.9800 . ?
C21 H21A 0.9600 . ?
C21 H21B 0.9600 . ?
C21 H21C 0.9600 . ?
C22 H22A 0.9600 . ?
C22 H22B 0.9600 . ?
C22 H22C 0.9600 . ?
C23 C24 1.529(5) . ?
C23 C25 1.535(5) . ?
C23 H23 0.9800 . ?
C24 H24A 0.9600 . ?
C24 H24B 0.9600 . ?
C24 H24C 0.9600 . ?
C25 H25A 0.9600 . ?
C25 H25B 0.9600 . ?
C25 H25C 0.9600 . ?
C26 C28 1.537(5) . ?
C26 C27 1.540(5) . ?
C26 H26 0.9800 . ?
C27 H27A 0.9600 . ?
C27 H27B 0.9600 . ?
C27 H27C 0.9600 . ?
C28 H28A 0.9600 . ?
C28 H28B 0.9600 . ?
C28 H28C 0.9600 . ?
C29 C31 1.535(5) . ?
C29 C30 1.542(5) . ?
C29 H29 0.9800 . ?
C30 H30A 0.9600 . ?
C30 H30B 0.9600 . ?
C30 H30C 0.9600 . ?
C31 H31A 0.9600 . ?
C31 H31B 0.9600 . ?
C31 H31C 0.9600 . ?
C32 C33 1.528(5) . ?
C32 C34 1.531(5) . ?
C32 H32 0.9800 . ?
C33 H33A 0.9600 . ?
C33 H33B 0.9600 . ?
C33 H33C 0.9600 . ?
C34 H34A 0.9600 . ?
C34 H34B 0.9600 . ?
C34 H34C 0.9600 . ?
